data_2215029
loop_
_publ_author_name
'Fuller, Amy L.'
'Knight, Fergus R.'
'Slawin, Alexandra M. Z.'
'Woollins, J. Derek'

_publ_section_title
;
 1-Bromo-8-(phenylselenyl)naphthalene
;
_journal_coeditor_code BT2482
_journal_issue 9
_journal_name_full 'Acta Crystallographica Section E'
_journal_page_first o3855
_journal_page_last o3855
_journal_paper_doi 10.1107/S1600536807040627
_journal_volume 63
_journal_year 2007
_chemical_formula_iupac 'C16 H11 Br Se'
_chemical_formula_moiety 'C16 H11 Br Se'
_chemical_formula_sum 'C16 H11 Br Se'
_chemical_formula_weight 362.13
_chemical_name_systematic
;
1-Bromo-8-(phenylselenyl)naphthalene
;
_space_group_IT_number 14
_symmetry_cell_setting monoclinic
_symmetry_space_group_name_Hall '-P 2ybc'
_symmetry_space_group_name_H-M 'P 1 21/c 1'
_cell_angle_alpha 90.0000
_cell_angle_beta 110.9800(10)
_cell_angle_gamma 90.0000
_cell_formula_units_Z 4
_cell_length_a 12.2378(6)
_cell_length_b 7.8921(4)
_cell_length_c 14.7367(8)
_cell_measurement_reflns_used 12100
_cell_measurement_temperature 125.1
_cell_measurement_theta_max 27.6
_cell_measurement_theta_min 3.1
_cell_volume 1328.94(12)
_computing_cell_refinement 'PROCESS-AUTO (Rigaku, 1998)'
_computing_data_collection 'SCXmini (Rigaku, 2006)'
_computing_data_reduction PROCESS-AUTO
_computing_molecular_graphics 'CrystalStructure (Rigaku/MSC, 2006)'
_computing_publication_material CrystalStructure
_computing_structure_refinement 'SHELXL97 (Sheldrick, 1997)'
_computing_structure_solution 'SHELXS97 (Sheldrick, 1997)'
_diffrn_detector_area_resol_mean 6.85
_diffrn_measured_fraction_theta_full 0.997
_diffrn_measured_fraction_theta_max 0.767
_diffrn_measurement_device_type 'Rigaku SCXmini'
_diffrn_measurement_method \w
_diffrn_radiation_type 'Mo K\a'
_diffrn_radiation_wavelength 0.71075
_diffrn_reflns_av_R_equivalents 0.052
_diffrn_reflns_limit_h_max 14
_diffrn_reflns_limit_h_min -14
_diffrn_reflns_limit_k_max 9
_diffrn_reflns_limit_k_min -9
_diffrn_reflns_limit_l_max 17
_diffrn_reflns_limit_l_min -17
_diffrn_reflns_number 10966
_diffrn_reflns_theta_full 25.00
_diffrn_reflns_theta_max 25.00
_exptl_absorpt_coefficient_mu 5.819
_exptl_absorpt_correction_T_max 0.469
_exptl_absorpt_correction_T_min 0.220
_exptl_absorpt_correction_type multi-scan
_exptl_absorpt_process_details '(ABSCOR; Higashi, 1995)'
_exptl_crystal_colour colourless
_exptl_crystal_density_diffrn 1.810
_exptl_crystal_density_method 'not measured'
_exptl_crystal_description platelet
_exptl_crystal_F_000 704.00
_exptl_crystal_size_max 0.40
_exptl_crystal_size_mid 0.16
_exptl_crystal_size_min 0.13
_refine_diff_density_max 0.47
_refine_diff_density_min -0.35
_refine_ls_extinction_method none
_refine_ls_goodness_of_fit_ref 1.083
_refine_ls_hydrogen_treatment constr
_refine_ls_number_parameters 164
_refine_ls_number_reflns 2337
_refine_ls_R_factor_gt 0.0328
_refine_ls_shift/su_max 0.0010
_refine_ls_structure_factor_coef Fsqd
_refine_ls_weighting_details 'w = 1/[\s^2^(Fo^2^)+(0.0275P)^2^+0.7022P] where P=(Fo^2^+2Fc^2^)/3'
_refine_ls_weighting_scheme calc
_refine_ls_wR_factor_ref 0.0674
_reflns_number_gt 2043
_reflns_number_total 2337
_reflns_threshold_expression F^2^>2\s(F^2^)
_cod_data_source_file bt2482.cif
_cod_data_source_block I
_cod_original_sg_symbol_H-M 'P 21/c'
_cod_database_code 2215029
_cod_database_fobs_code 2215029

loop_
_symmetry_equiv_pos_site_id
_symmetry_equiv_pos_as_xyz
1 +x,+y,+z
2 -x,1/2+y,1/2-z
3 -x,-y,-z
4 +x,1/2-y,1/2+z

loop_
_atom_site_type_symbol
_atom_site_label
_atom_site_fract_x
_atom_site_fract_y
_atom_site_fract_z
_atom_site_U_iso_or_equiv
_atom_site_adp_type
_atom_site_calc_flag
_atom_site_refinement_flags
_atom_site_occupancy
Br Br1 0.80907(3) 1.30949(5) 1.08664(3) 0.02935(13) Uani d . 1.00
Se Se9 0.84102(3) 1.01534(4) 0.95754(3) 0.02578(12) Uani d . 1.00
C C1 0.6476(3) 1.2463(4) 1.0269(2) 0.0221(7) Uani d . 1.00
C C2 0.5766(3) 1.3160(4) 1.0701(2) 0.0275(8) Uani d . 1.00
C C3 0.4554(3) 1.2950(4) 1.0284(2) 0.0295(9) Uani d . 1.00
C C4 0.4080(3) 1.2124(4) 0.9428(2) 0.0266(8) Uani d . 1.00
C C5 0.4810(3) 1.1365(4) 0.8965(2) 0.0232(8) Uani d . 1.00
C C6 0.4278(3) 1.0509(4) 0.8072(2) 0.0264(8) Uani d . 1.00
C C7 0.4950(3) 0.9717(4) 0.7629(2) 0.0244(8) Uani d . 1.00
C C8 0.6160(3) 0.9719(4) 0.8073(2) 0.0242(8) Uani d . 1.00
C C9 0.6731(2) 1.0525(4) 0.8952(2) 0.0222(7) Uani d . 1.00
C C10 0.6061(2) 1.1454(3) 0.9404(2) 0.0197(7) Uani d . 1.00
C C11 0.8593(3) 0.8208(4) 0.8845(2) 0.0229(7) Uani d . 1.00
C C12 0.8590(3) 0.6595(4) 0.9222(2) 0.0278(8) Uani d . 1.00
C C13 0.8799(3) 0.5192(4) 0.8747(3) 0.0359(9) Uani d . 1.00
C C14 0.9009(3) 0.5404(5) 0.7892(3) 0.0374(10) Uani d . 1.00
C C15 0.9007(3) 0.7004(5) 0.7512(2) 0.0351(10) Uani d . 1.00
C C16 0.8812(3) 0.8409(4) 0.7994(2) 0.0302(8) Uani d . 1.00
H H2 0.6095 1.3789 1.1285 0.033 Uiso c R 1.00
H H3 0.4063 1.3388 1.0602 0.035 Uiso c R 1.00
H H4 0.3253 1.2044 0.9130 0.032 Uiso c R 1.00
H H6 0.3449 1.0483 0.7777 0.032 Uiso c R 1.00
H H7 0.4590 0.9170 0.7020 0.029 Uiso c R 1.00
H H8 0.6614 0.9145 0.7764 0.029 Uiso c R 1.00
H H12 0.8443 0.6455 0.9809 0.033 Uiso c R 1.00
H H13 0.8800 0.4090 0.9006 0.043 Uiso c R 1.00
H H14 0.9154 0.4442 0.7564 0.045 Uiso c R 1.00
H H15 0.9139 0.7139 0.6919 0.042 Uiso c R 1.00
H H16 0.8829 0.9512 0.7740 0.036 Uiso c R 1.00

loop_
_atom_site_aniso_label
_atom_site_aniso_U_11
_atom_site_aniso_U_22
_atom_site_aniso_U_33
_atom_site_aniso_U_12
_atom_site_aniso_U_13
_atom_site_aniso_U_23
Br1 0.0282(2) 0.0288(2) 0.0277(2) -0.00345(16) 0.00590(17) -0.00670(15)
Se9 0.0200(2) 0.0255(2) 0.0294(2) 0.00067(15) 0.00594(17) -0.00458(16)
C1 0.027(2) 0.0157(17) 0.0219(19) -0.0002(14) 0.0065(16) 0.0055(14)
C2 0.041(2) 0.0201(19) 0.026(2) -0.0010(16) 0.0177(18) 0.0012(15)
C3 0.037(2) 0.024(2) 0.034(2) 0.0054(17) 0.0190(19) 0.0050(16)
C4 0.023(2) 0.026(2) 0.033(2) 0.0014(15) 0.0124(17) 0.0076(16)
C5 0.028(2) 0.0168(17) 0.0260(19) 0.0022(15) 0.0108(16) 0.0066(14)
C6 0.0206(19) 0.027(2) 0.028(2) -0.0006(15) 0.0048(17) 0.0045(16)
C7 0.026(2) 0.0259(19) 0.0174(18) -0.0074(16) 0.0034(16) -0.0030(15)
C8 0.027(2) 0.0256(19) 0.0231(19) 0.0044(15) 0.0124(17) 0.0009(15)
C9 0.0188(18) 0.0223(18) 0.0248(19) 0.0014(14) 0.0070(16) 0.0043(15)
C10 0.0243(19) 0.0151(17) 0.0205(18) -0.0001(14) 0.0091(15) 0.0058(14)
C11 0.0191(19) 0.0242(19) 0.0230(19) 0.0028(14) 0.0047(15) -0.0028(14)
C12 0.025(2) 0.029(2) 0.028(2) 0.0032(16) 0.0069(17) -0.0017(16)
C13 0.027(2) 0.028(2) 0.045(2) 0.0028(17) 0.0039(19) -0.0043(18)
C14 0.017(2) 0.042(2) 0.050(2) 0.0001(17) 0.0076(19) -0.024(2)
C15 0.021(2) 0.060(2) 0.026(2) -0.0035(19) 0.0098(17) -0.0071(19)
C16 0.023(2) 0.036(2) 0.033(2) -0.0002(17) 0.0127(18) 0.0042(17)

loop_
_atom_type_symbol
_atom_type_description
_atom_type_scat_dispersion_real
_atom_type_scat_dispersion_imag
_atom_type_scat_source
C C 0.003 0.002
;
International Tables for Crystallography
(1992, Vol. C, Tables 4.2.6.8 and 6.1.1.4)
;
H H 0.000 0.000
;
International Tables for Crystallography
(1992, Vol. C, Table 6.1.1.4)
;
Br Br -0.290 2.459
;
International Tables for Crystallography
(1992, Vol. C, Tables 4.2.6.8 and 6.1.1.4)
;
Se Se -0.093 2.226
;
International Tables for Crystallography
(1992, Vol. C, Tables 4.2.6.8 and 6.1.1.4)
;

loop_
_geom_angle_atom_site_label_1
_geom_angle_atom_site_label_2
_geom_angle_atom_site_label_3
_geom_angle
_geom_angle_publ_flag
C9 Se9 C11 99.77(14) yes
Br1 C1 C2 113.9(2) yes
Br1 C1 C10 122.1(3) yes
C2 C1 C10 123.9(3) no
C1 C2 C3 120.1(3) no
C2 C3 C4 120.1(4) no
C3 C4 C5 120.8(3) no
C4 C5 C6 118.9(3) no
C4 C5 C10 120.8(2) no
C6 C5 C10 120.3(3) no
C5 C6 C7 120.4(3) no
C6 C7 C8 119.7(3) no
C7 C8 C9 122.5(3) no
Se9 C9 C8 117.7(2) yes
Se9 C9 C10 122.8(2) yes
C8 C9 C10 119.2(2) no
C1 C10 C5 114.1(3) no
C1 C10 C9 128.3(3) yes
C5 C10 C9 117.6(2) no
Se9 C11 C12 119.2(3) no
Se9 C11 C16 120.8(2) no
C12 C11 C16 119.8(3) no
C11 C12 C13 120.3(4) no
C12 C13 C14 119.6(3) no
C13 C14 C15 120.4(4) no
C14 C15 C16 120.0(4) no
C11 C16 C15 119.9(3) no
C1 C2 H2 120.0 no
C3 C2 H2 120.0 no
C2 C3 H3 120.0 no
C4 C3 H3 120.0 no
C3 C4 H4 119.6 no
C5 C4 H4 119.6 no
C5 C6 H6 119.8 no
C7 C6 H6 119.8 no
C6 C7 H7 120.1 no
C8 C7 H7 120.1 no
C7 C8 H8 118.8 no
C9 C8 H8 118.8 no
C11 C12 H12 119.9 no
C13 C12 H12 119.9 no
C12 C13 H13 120.2 no
C14 C13 H13 120.2 no
C13 C14 H14 119.8 no
C15 C14 H14 119.8 no
C14 C15 H15 120.0 no
C16 C15 H15 120.0 no
C11 C16 H16 120.0 no
C15 C16 H16 120.0 no

loop_
_geom_bond_atom_site_label_1
_geom_bond_atom_site_label_2
_geom_bond_distance
_geom_bond_publ_flag
Br1 C1 1.919(3) yes
Se9 C9 1.949(3) yes
Se9 C11 1.933(3) yes
C1 C2 1.362(6) no
C1 C10 1.434(4) yes
C2 C3 1.397(5) no
C3 C4 1.352(4) no
C4 C5 1.435(6) no
C5 C6 1.414(4) no
C5 C10 1.434(4) no
C6 C7 1.371(5) no
C7 C8 1.388(4) no
C8 C9 1.387(4) no
C9 C10 1.430(5) yes
C11 C12 1.390(5) no
C11 C16 1.383(5) no
C12 C13 1.381(5) no
C13 C14 1.383(6) no
C14 C15 1.381(6) no
C15 C16 1.383(5) no
C2 H2 0.950 no
C3 H3 0.950 no
C4 H4 0.950 no
C6 H6 0.950 no
C7 H7 0.950 no
C8 H8 0.950 no
C12 H12 0.950 no
C13 H13 0.950 no
C14 H14 0.950 no
C15 H15 0.950 no
C16 H16 0.950 no

loop_
_geom_contact_atom_site_label_1
_geom_contact_atom_site_label_2
_geom_contact_distance
_geom_contact_site_symmetry_2
Br1 C14 3.564(3) 3_777
Br1 C15 3.501(3) 3_777
C2 C3 3.358(4) 3_687
C2 C6 3.425(5) 3_677
C3 C2 3.358(4) 3_687
C3 C5 3.579(4) 3_677
C3 C6 3.590(4) 3_677
C3 C7 3.595(5) 3_677
C3 C8 3.546(5) 3_677
C3 C9 3.540(5) 3_677
C4 C5 3.568(4) 3_677
C4 C9 3.571(5) 3_677
C4 C10 3.343(4) 3_677
C5 C3 3.579(4) 3_677
C5 C4 3.568(4) 3_677
C6 C2 3.425(5) 3_677
C6 C3 3.590(4) 3_677
C7 C3 3.595(5) 3_677
C8 C3 3.546(5) 3_677
C9 C3 3.540(5) 3_677
C9 C4 3.571(5) 3_677
C10 C4 3.343(4) 3_677
C14 Br1 3.564(3) 3_777
C15 Br1 3.501(3) 3_777
Br1 H12 3.183 1_565
Br1 H13 3.254 1_565
Br1 H14 3.104 4_565
Br1 H16 3.197 4_575
Se9 H13 3.297 1_565
C1 H3 3.493 3_687
C1 H7 3.427 2_656
C2 H3 3.383 3_687
C2 H6 3.560 3_677
C2 H7 3.507 4_575
C2 H8 3.547 4_575
C3 H2 3.360 3_687
C3 H7 3.411 4_575
C4 H2 3.376 3_687
C4 H7 3.507 2_656
C4 H8 3.426 2_656
C5 H7 2.883 2_656
C5 H8 3.341 2_656
C6 H2 3.595 3_677
C6 H7 3.228 2_656
C6 H8 3.159 2_656
C7 H2 3.043 4_574
C7 H3 3.465 3_677
C7 H3 3.164 4_574
C7 H7 3.567 2_656
C8 H2 2.861 4_574
C8 H3 3.206 3_677
C9 H3 3.372 3_677
C9 H4 3.474 3_677
C9 H7 3.359 2_656
C10 H4 3.420 3_677
C10 H7 2.904 2_656
C11 H6 3.508 2_646
C12 H3 3.348 3_677
C12 H6 3.227 2_646
C12 H13 3.367 3_767
C13 H6 2.871 2_646
C13 H12 3.530 3_767
C13 H13 3.598 3_767
C14 H4 3.508 2_646
C14 H6 2.810 2_646
C14 H15 3.377 2_746
C14 H16 3.183 2_746
C15 H4 2.951 2_646
C15 H6 3.120 2_646
C15 H14 2.994 2_756
C15 H16 3.424 2_746
C16 H4 3.417 2_646
C16 H6 3.468 2_646
C16 H14 3.000 2_756
H2 C3 3.360 3_687
H2 C4 3.376 3_687
H2 C6 3.595 3_677
H2 C7 3.043 4_575
H2 C8 2.861 4_575
H2 H3 3.515 3_687
H2 H4 3.489 3_687
H2 H7 2.931 4_575
H2 H8 2.611 4_575
H2 H16 3.528 4_575
H3 C1 3.493 3_687
H3 C2 3.383 3_687
H3 C7 3.465 3_677
H3 C7 3.164 4_575
H3 C8 3.206 3_677
H3 C9 3.372 3_677
H3 C12 3.348 3_677
H3 H2 3.515 3_687
H3 H7 2.744 4_575
H3 H8 3.451 3_677
H3 H12 2.909 3_677
H4 C9 3.474 3_677
H4 C10 3.420 3_677
H4 C14 3.508 2_656
H4 C15 2.951 2_656
H4 C16 3.417 2_656
H4 H2 3.489 3_687
H4 H8 3.299 2_656
H4 H12 3.238 3_677
H4 H15 2.779 2_656
H4 H16 3.584 2_656
H6 C2 3.560 3_677
H6 C11 3.508 2_656
H6 C12 3.227 2_656
H6 C13 2.871 2_656
H6 C14 2.810 2_656
H6 C15 3.120 2_656
H6 C16 3.468 2_656
H6 H8 2.992 2_656
H6 H13 3.242 2_656
H6 H14 3.151 2_656
H6 H15 3.599 2_656
H7 C1 3.427 2_646
H7 C2 3.507 4_574
H7 C3 3.411 4_574
H7 C4 3.507 2_646
H7 C5 2.883 2_646
H7 C6 3.228 2_646
H7 C7 3.567 2_646
H7 C9 3.359 2_646
H7 C10 2.904 2_646
H7 H2 2.931 4_574
H7 H3 2.744 4_574
H8 C2 3.547 4_574
H8 C4 3.426 2_646
H8 C5 3.341 2_646
H8 C6 3.159 2_646
H8 H2 2.611 4_574
H8 H3 3.451 3_677
H8 H4 3.299 2_646
H8 H6 2.992 2_646
H12 Br1 3.183 1_545
H12 C13 3.530 3_767
H12 H3 2.909 3_677
H12 H4 3.238 3_677
H12 H13 3.225 3_767
H12 H15 3.119 4_565
H13 Br1 3.254 1_545
H13 Se9 3.297 1_545
H13 C12 3.367 3_767
H13 C13 3.598 3_767
H13 H6 3.242 2_646
H13 H12 3.225 3_767
H14 Br1 3.104 4_564
H14 C15 2.994 2_746
H14 C16 3.000 2_746
H14 H6 3.151 2_646
H14 H15 2.666 2_746
H14 H16 2.662 2_746
H15 C14 3.377 2_756
H15 H4 2.779 2_646
H15 H6 3.599 2_646
H15 H12 3.119 4_564
H15 H14 2.666 2_756
H15 H16 3.137 2_746
H16 Br1 3.197 4_574
H16 C14 3.183 2_756
H16 C15 3.424 2_756
H16 H2 3.528 4_574
H16 H4 3.584 2_646
H16 H14 2.662 2_756
H16 H15 3.137 2_756

loop_
_geom_torsion_atom_site_label_1
_geom_torsion_atom_site_label_2
_geom_torsion_atom_site_label_3
_geom_torsion_atom_site_label_4
_geom_torsion
C9 Se9 C11 C12 -96.0(2)
C9 Se9 C11 C16 88.8(2)
C11 Se9 C9 C8 -14.9(3)
C11 Se9 C9 C10 159.1(2)
Br1 C1 C2 C3 173.5(2)
Br1 C1 C10 C5 -169.3(2)
Br1 C1 C10 C9 12.1(5)
C2 C1 C10 C5 5.8(4)
C2 C1 C10 C9 -172.9(3)
C10 C1 C2 C3 -1.9(5)
C1 C2 C3 C4 -3.1(5)
C2 C3 C4 C5 3.8(5)
C3 C4 C5 C6 179.8(3)
C3 C4 C5 C10 0.5(5)
C4 C5 C6 C7 -177.6(3)
C4 C5 C10 C1 -5.0(4)
C4 C5 C10 C9 173.8(3)
C6 C5 C10 C1 175.7(3)
C6 C5 C10 C9 -5.5(4)
C10 C5 C6 C7 1.7(5)
C5 C6 C7 C8 1.7(5)
C6 C7 C8 C9 -1.2(5)
C7 C8 C9 Se9 171.6(2)
C7 C8 C9 C10 -2.7(5)
Se9 C9 C10 C1 10.6(5)
Se9 C9 C10 C5 -168.0(2)
C8 C9 C10 C1 -175.5(3)
C8 C9 C10 C5 5.9(4)
Se9 C11 C12 C13 -175.5(2)
Se9 C11 C16 C15 176.3(2)
C12 C11 C16 C15 1.1(4)
C16 C11 C12 C13 -0.3(4)
C11 C12 C13 C14 -0.2(4)
C12 C13 C14 C15 -0.1(3)
C13 C14 C15 C16 1.0(5)
C14 C15 C16 C11 -1.5(5)

loop_
_cod_related_entry_id
_cod_related_entry_database
_cod_related_entry_code
1 ChemSpider 9178128
